data_1571729
loop_
_publ_author_name
'Xie, Feng-Ming'
'Wang, Han-Yang'
'Li, Hao-Ze'
'Zhang, Kai'
'Shen, Yang'
'Zou, Jianhua'
'Li, Yan-Qing'
'Tang, Jian-Xin'

_publ_section_title
;
 Intramolecular exciplex featuring a bis-sp<sup>3</sup> C-locked
 acceptor-donor-acceptor sandwich.
;
_journal_issue 16
_journal_name_full 'Materials horizons'
_journal_page_first 3921
_journal_page_last 3927
_journal_paper_doi 10.1039/d4mh00400k
_journal_volume 11
_journal_year 2024
_chemical_formula_moiety '2(C98 H58 N8 O2), 2[CH2Cl2], 1[C2H6O], 2[CH2Cl2]'
_chemical_formula_sum 'C203 H130 Cl8 N16 O5'
_chemical_formula_weight 3150.79
_space_group_crystal_system triclinic
_space_group_IT_number 2
_space_group_name_Hall '-P 1'
_space_group_name_H-M_alt 'P -1'
_symmetry_Int_Tables_number 2
_audit_creation_date 2024-05-17
_audit_creation_method
;
Olex2 1.5-dev
(compiled 2024.05.14 svn.rc2abdb5a for OlexSys, GUI svn.r6697)
;
_audit_update_record
;
2024-05-24 deposited with the CCDC.	2024-05-29 downloaded from the CCDC.
;
_cell_angle_alpha 97.833(2)
_cell_angle_beta 93.512(2)
_cell_angle_gamma 99.176(2)
_cell_formula_units_Z 1
_cell_length_a 14.2142(8)
_cell_length_b 14.3406(7)
_cell_length_c 19.3048(9)
_cell_measurement_reflns_used 9933
_cell_measurement_temperature 100.00
_cell_measurement_theta_max 26.348
_cell_measurement_theta_min 2.204
_cell_volume 3834.6(3)
_computing_cell_refinement 'SAINT V8.40A (Bruker, 2019)'
_computing_data_collection APEX-III
_computing_data_reduction 'SAINT V8.40A (Bruker, 2019)'
_computing_molecular_graphics 'Olex2 1.5-dev (Dolomanov et al., 2009)'
_computing_publication_material 'Olex2 1.5-dev (Dolomanov et al., 2009)'
_computing_structure_refinement 'olex2.refine 1.5-dev (Bourhis et al., 2015)'
_computing_structure_solution 'SHELXT  (Sheldrick, 2015)'
_diffrn_ambient_temperature 100.00
_diffrn_measured_fraction_theta_full 0.9972
_diffrn_measured_fraction_theta_max 0.9962
_diffrn_measurement_device_type 'Bruker D8 VENTURE'
_diffrn_measurement_method '\f and \w scans'
_diffrn_radiation_type 'Mo K\a'
_diffrn_radiation_wavelength 0.71073
_diffrn_reflns_av_R_equivalents 0.0560
_diffrn_reflns_av_unetI/netI 0.0671
_diffrn_reflns_Laue_measured_fraction_full 0.9972
_diffrn_reflns_Laue_measured_fraction_max 0.9962
_diffrn_reflns_limit_h_max 17
_diffrn_reflns_limit_h_min -17
_diffrn_reflns_limit_k_max 15
_diffrn_reflns_limit_k_min -17
_diffrn_reflns_limit_l_max 24
_diffrn_reflns_limit_l_min -23
_diffrn_reflns_number 45300
_diffrn_reflns_point_group_measured_fraction_full 0.9972
_diffrn_reflns_point_group_measured_fraction_max 0.9962
_diffrn_reflns_theta_full 25.2417
_diffrn_reflns_theta_max 26.00
_diffrn_reflns_theta_min 1.88
_exptl_absorpt_coefficient_mu 0.216
_exptl_absorpt_correction_T_max 0.7454
_exptl_absorpt_correction_T_min 0.7025
_exptl_absorpt_correction_type multi-scan
_exptl_absorpt_process_details
;
SADABS-2016/2 (Bruker,2016/2) was used for absorption correction.
wR2(int) was 0.0718 before and 0.0565 after correction.
The Ratio of minimum to maximum transmission is 0.9424.
The \l/2 correction factor is Not present.
;
_exptl_crystal_colour yellow
_exptl_crystal_colour_primary yellow
_exptl_crystal_density_diffrn 1.356
_exptl_crystal_description block
_exptl_crystal_F_000 1624.052
_exptl_crystal_size_max 0.09
_exptl_crystal_size_mid 0.05
_exptl_crystal_size_min 0.04
_refine_diff_density_max 0.5164
_refine_diff_density_min -0.4148
_refine_diff_density_rms 0.1046
_refine_ls_d_res_high 0.8107
_refine_ls_d_res_low 10.8574
_refine_ls_extinction_coef 0.0113(6)
_refine_ls_extinction_expression Fc^*^=kFc[1+0.001xFc^2^\l^3^/sin(2\q)]^-1/4^
_refine_ls_goodness_of_fit_ref 1.0895
_refine_ls_hydrogen_treatment constr
_refine_ls_matrix_type full
_refine_ls_number_constraints 116
_refine_ls_number_parameters 974
_refine_ls_number_reflns 15041
_refine_ls_number_restraints 1456
_refine_ls_restrained_S_all 1.0372
_refine_ls_R_factor_all 0.1103
_refine_ls_R_factor_gt 0.0830
_refine_ls_shift/su_max -0.0005
_refine_ls_shift/su_mean 0.0001
_refine_ls_structure_factor_coef Fsqd
_refine_ls_weighting_details 'w=1/[\s^2^(Fo^2^)+(0.0303P)^2^+11.0168P] where P=(Fo^2^+2Fc^2^)/3'
_refine_ls_weighting_scheme calc
_refine_ls_wR_factor_gt 0.1789
_refine_ls_wR_factor_ref 0.1942
_reflns_Friedel_coverage 0.0
_reflns_limit_h_max 17
_reflns_limit_h_min -17
_reflns_limit_k_max 17
_reflns_limit_k_min -17
_reflns_limit_l_max 23
_reflns_limit_l_min 0
_reflns_number_gt 11025
_reflns_number_total 15041
_reflns_threshold_expression I>=2u(I)
_cod_data_source_file d4mh00400k2.cif
_cod_data_source_block 2trz_0m
_cod_depositor_comments 'Adding full bibliography for 1571729.cif.'
_cod_database_code 1571729
_olex2_refinement_description
;
1. Fixed Uiso
 At 1.2 times of:
  All C(H) groups
2. Rigid bond restraints
 All non-hydrogen atoms
 with sigma for 1-2 distances of 0.008 and sigma for 1-3 distances of 8
3. Uiso/Uaniso restraints and constraints
All non-hydrogen atoms have similar U: within 2A with sigma of 0.008 and sigma
for terminal atoms of 8 within 2A
4.a Aromatic/amide H refined with riding coordinates:
 C36(H36), C43(H43), C38(H38), C45(H45), C44(H44), C32(H32), C79(H79),
 C24(H24), C88(H88), C80(H80), C54(H54), C23(H23), C74(H74), C75(H75), C20(H20),
  C28(H28), C90(H90), C61(H61), C67(H67), C21(H21), C30(H30), C25(H25),
 C63(H63), C89(H89), C83(H83), C18(H18), C62(H62), C82(H82), C73(H73), C17(H17),
  C29(H29), C91(H91), C52(H52), C94(H94), C57(H57), C92(H92), C49(H49),
 C70(H70), C95(H95), C51(H51), C55(H55), C69(H69), C98(H98), C68(H68), C50(H50),
  C96(H96), C56(H56), C14(H14), C10(H10), C97(H97), C6(H6), C13(H13), C11(H11),
 C12(H12), C3(H3), C7(H7), C5(H5), C4(H4)
;
_smtbx_masks_special_details
;
A solvent mask was calculated and 181 electrons were 
found in a volume of 624\%A^3^ in 2 voids per unit cell. 
This is consistent with the presence of 2[CH2Cl2], 1[CH4O], 2[CH2Cl2] per Formula Unit 
which account for 186 electrons per unit cell.
;
_smtbx_masks_void_probe_radius 1.2
_smtbx_masks_void_truncation_radius 1.2
_olex2_submission_special_instructions 'No special instructions were received'

loop_
_space_group_symop_id
_space_group_symop_operation_xyz
1 x,y,z
2 -x,-y,-z

loop_
_atom_site_label
_atom_site_type_symbol
_atom_site_fract_x
_atom_site_fract_y
_atom_site_fract_z
_atom_site_U_iso_or_equiv
_atom_site_adp_type
_atom_site_occupancy
_atom_site_refinement_flags_posn
_atom_site_refinement_flags_adp
O1 O 0.63146(17) 0.33024(18) 0.30921(12) 0.0278(5) Uani 1.000000 . U
O2 O -0.14542(17) 0.19512(19) 0.11257(13) 0.0327(6) Uani 1.000000 . U
N4 N 0.43519(19) 0.28978(19) 0.26322(13) 0.0210(6) Uani 1.000000 . U
N5 N 0.04707(19) 0.2254(2) 0.16519(15) 0.0250(6) Uani 1.000000 . U
N6 N 0.6132(2) 0.4709(2) 0.09894(15) 0.0265(6) Uani 1.000000 . U
N8 N 0.7793(2) 0.4769(2) 0.08655(15) 0.0264(6) Uani 1.000000 . U
N7 N 0.7265(2) 0.5377(2) 0.19597(16) 0.0290(7) Uani 1.000000 . U
N2 N 0.4640(2) 0.1253(2) 0.49046(15) 0.0332(7) Uani 1.000000 . U
N1 N 0.6189(2) 0.0991(2) 0.46238(17) 0.0362(7) Uani 1.000000 . U
C37 C 0.1455(2) 0.2400(2) 0.19194(17) 0.0211(7) Uani 1.000000 . U
C35 C 0.3078(2) 0.2217(2) 0.17270(16) 0.0198(6) Uani 1.000000 . U
C77 C 0.3298(2) 0.5392(2) 0.34560(17) 0.0224(7) Uani 1.000000 . U
C34 C 0.3695(2) 0.0792(2) 0.10652(17) 0.0207(7) Uani 1.000000 . U
C36 C 0.2111(2) 0.2030(2) 0.15002(17) 0.0214(7) Uani 1.000000 . U
H36 H 0.1898(2) 0.1649(2) 0.10594(17) 0.0257(8) Uiso 1.000000 R .
N3 N 0.5859(3) 0.1308(2) 0.58169(17) 0.0419(8) Uani 1.000000 . U
C40 C 0.3381(2) 0.2718(2) 0.24008(16) 0.0196(6) Uani 1.000000 . U
C76 C 0.2815(2) 0.4603(2) 0.37030(16) 0.0215(7) Uani 1.000000 . U
C22 C 0.3926(2) 0.0169(2) 0.15207(17) 0.0238(7) Uani 1.000000 . U
C59 C 0.4647(2) 0.3269(2) 0.33369(17) 0.0222(7) Uani 1.000000 . U
C65 C 0.2976(2) 0.3545(2) 0.35915(16) 0.0221(7) Uani 1.000000 . U
C39 C 0.2709(2) 0.3042(2) 0.28314(16) 0.0198(6) Uani 1.000000 . U
C43 C 0.6721(2) 0.2895(2) 0.19500(17) 0.0245(7) Uani 1.000000 . U
H43 H 0.7375(2) 0.3082(2) 0.21200(17) 0.0293(8) Uiso 1.000000 R .
C53 C -0.1178(2) 0.1511(2) 0.16789(18) 0.0259(7) Uani 1.000000 . U
C38 C 0.1752(2) 0.2907(2) 0.25694(17) 0.0225(7) Uani 1.000000 . U
H38 H 0.1301(2) 0.3170(2) 0.28462(17) 0.0270(8) Uiso 1.000000 R .
C26 C 0.3389(2) 0.0445(2) 0.03611(17) 0.0243(7) Uani 1.000000 . U
C41 C 0.5046(2) 0.2739(2) 0.21591(17) 0.0215(7) Uani 1.000000 . U
C72 C 0.2127(2) 0.4713(2) 0.41866(17) 0.0250(7) Uani 1.000000 . U
C33 C 0.3773(2) 0.1882(2) 0.12106(16) 0.0203(6) Uani 1.000000 . U
C78 C 0.4084(2) 0.5335(2) 0.29804(17) 0.0225(7) Uani 1.000000 . U
C45 C 0.5518(2) 0.2237(2) 0.10062(17) 0.0224(7) Uani 1.000000 . U
H45 H 0.5350(2) 0.1972(2) 0.05278(17) 0.0269(8) Uiso 1.000000 R .
C44 C 0.6466(2) 0.2524(2) 0.12427(17) 0.0236(7) Uani 1.000000 . U
H44 H 0.6948(2) 0.2471(2) 0.09264(17) 0.0283(8) Uiso 1.000000 R .
C87 C 0.6643(2) 0.4103(2) -0.01250(18) 0.0250(7) Uani 1.000000 . U
C31 C 0.3466(2) 0.2096(2) 0.04795(16) 0.0209(7) Uani 1.000000 . U
C32 C 0.3354(2) 0.2959(2) 0.02751(17) 0.0247(7) Uani 1.000000 . U
H32 H 0.3509(2) 0.3532(2) 0.05996(17) 0.0297(8) Uiso 1.000000 R .
C79 C 0.3903(2) 0.4915(2) 0.22796(17) 0.0245(7) Uani 1.000000 . U
H79 H 0.3265(2) 0.4660(2) 0.20941(17) 0.0293(8) Uiso 1.000000 R .
C47 C 0.0212(2) 0.2593(2) 0.10301(18) 0.0258(7) Uani 1.000000 . U
C24 C 0.3516(3) -0.1144(2) 0.05491(19) 0.0294(8) Uani 1.000000 . U
H24 H 0.3461(3) -0.1806(2) 0.03790(19) 0.0352(9) Uiso 1.000000 R .
C19 C 0.4281(2) 0.0478(2) 0.22700(17) 0.0227(7) Uani 1.000000 . U
C71 C 0.1789(3) 0.3793(3) 0.44096(18) 0.0281(7) Uani 1.000000 . U
C42 C 0.6013(2) 0.2984(2) 0.23947(17) 0.0219(7) Uani 1.000000 . U
C66 C 0.2270(2) 0.3110(2) 0.40719(17) 0.0242(7) Uani 1.000000 . U
C84 C 0.6368(2) 0.5105(2) 0.16634(18) 0.0247(7) Uani 1.000000 . U
C46 C 0.4794(2) 0.2331(2) 0.14629(16) 0.0200(6) Uani 1.000000 . U
C64 C 0.4011(2) 0.3500(2) 0.38277(17) 0.0220(7) Uani 1.000000 . U
C88 C 0.5704(3) 0.3720(2) -0.03686(19) 0.0276(7) Uani 1.000000 . U
H88 H 0.5207(3) 0.3772(2) -0.00652(19) 0.0331(9) Uiso 1.000000 R .
C80 C 0.4646(2) 0.4866(2) 0.18525(18) 0.0241(7) Uani 1.000000 . U
H80 H 0.4512(2) 0.4587(2) 0.13742(18) 0.0289(8) Uiso 1.000000 R .
C54 C -0.1884(3) 0.0960(2) 0.19692(19) 0.0287(8) Uani 1.000000 . U
H54 H -0.2532(3) 0.0900(2) 0.17894(19) 0.0345(9) Uiso 1.000000 R .
C60 C 0.5622(2) 0.3412(2) 0.35598(17) 0.0233(7) Uani 1.000000 . U
C27 C 0.3239(3) 0.1254(2) 0.00004(17) 0.0262(7) Uani 1.000000 . U
C58 C -0.0217(2) 0.1643(2) 0.19407(18) 0.0262(7) Uani 1.000000 . U
C23 C 0.3829(3) -0.0802(2) 0.12470(18) 0.0274(7) Uani 1.000000 . U
H23 H 0.3982(3) -0.1239(2) 0.15474(18) 0.0328(9) Uiso 1.000000 R .
C74 C 0.2361(3) 0.6392(3) 0.41449(18) 0.0295(8) Uani 1.000000 . U
H74 H 0.2204(3) 0.7006(3) 0.42851(18) 0.0354(9) Uiso 1.000000 R .
C75 C 0.3061(3) 0.6288(2) 0.36831(18) 0.0265(7) Uani 1.000000 . U
H75 H 0.3385(3) 0.6835(2) 0.35178(18) 0.0318(9) Uiso 1.000000 R .
C20 C 0.3644(2) 0.0536(2) 0.27912(17) 0.0245(7) Uani 1.000000 . U
H20 H 0.2976(2) 0.0430(2) 0.26632(17) 0.0294(8) Uiso 1.000000 R .
C28 C 0.2892(3) 0.1279(3) -0.06870(18) 0.0329(8) Uani 1.000000 . U
H28 H 0.2738(3) 0.0708(3) -0.10145(18) 0.0394(10) Uiso 1.000000 R .
C90 C 0.6205(3) 0.3192(2) -0.14989(19) 0.0296(8) Uani 1.000000 . U
H90 H 0.6055(3) 0.2886(2) -0.19698(19) 0.0355(9) Uiso 1.000000 R .
C61 C 0.5948(3) 0.3685(2) 0.42538(18) 0.0270(7) Uani 1.000000 . U
H61 H 0.6611(3) 0.3759(2) 0.43968(18) 0.0324(9) Uiso 1.000000 R .
C67 C 0.2054(3) 0.2164(3) 0.41777(18) 0.0290(8) Uani 1.000000 . U
H67 H 0.2367(3) 0.1692(3) 0.39399(18) 0.0348(9) Uiso 1.000000 R .
C21 C 0.3979(3) 0.0745(2) 0.34901(18) 0.0262(7) Uani 1.000000 . U
H21 H 0.3539(3) 0.0782(2) 0.38398(18) 0.0315(9) Uiso 1.000000 R .
C86 C 0.6874(2) 0.4557(2) 0.06155(18) 0.0258(7) Uani 1.000000 . U
C30 C 0.3011(3) 0.2979(3) -0.04093(18) 0.0289(8) Uani 1.000000 . U
H30 H 0.2937(3) 0.3572(3) -0.05546(18) 0.0347(9) Uiso 1.000000 R .
C81 C 0.5576(2) 0.5217(2) 0.21127(18) 0.0249(7) Uani 1.000000 . U
C25 C 0.3284(3) -0.0524(2) 0.01000(18) 0.0285(8) Uani 1.000000 . U
H25 H 0.3058(3) -0.0754(2) -0.03755(18) 0.0342(9) Uiso 1.000000 R .
C63 C 0.4343(3) 0.3773(2) 0.45306(18) 0.0278(7) Uani 1.000000 . U
H63 H 0.3904(3) 0.3907(2) 0.48676(18) 0.0334(9) Uiso 1.000000 R .
C89 C 0.5486(3) 0.3259(2) -0.10576(19) 0.0290(8) Uani 1.000000 . U
H89 H 0.4843(3) 0.2992(2) -0.12219(19) 0.0349(9) Uiso 1.000000 R .
C85 C 0.7947(3) 0.5175(2) 0.15404(18) 0.0272(7) Uani 1.000000 . U
C16 C 0.4956(3) 0.0904(2) 0.36875(18) 0.0266(7) Uani 1.000000 . U
C48 C -0.0749(3) 0.2414(3) 0.07664(19) 0.0300(8) Uani 1.000000 . U
C83 C 0.5027(3) 0.5727(2) 0.32336(19) 0.0284(8) Uani 1.000000 . U
H83 H 0.5160(3) 0.6043(2) 0.37033(19) 0.0341(9) Uiso 1.000000 R .
C18 C 0.5258(3) 0.0645(2) 0.24711(19) 0.0278(7) Uani 1.000000 . U
H18 H 0.5700(3) 0.0612(2) 0.21224(19) 0.0333(9) Uiso 1.000000 R .
C62 C 0.5294(3) 0.3850(3) 0.47438(18) 0.0290(8) Uani 1.000000 . U
H62 H 0.5506(3) 0.4017(3) 0.52277(18) 0.0348(9) Uiso 1.000000 R .
C82 C 0.5768(3) 0.5660(2) 0.28089(19) 0.0299(8) Uani 1.000000 . U
H82 H 0.6407(3) 0.5915(2) 0.29900(19) 0.0358(9) Uiso 1.000000 R .
C73 C 0.1884(3) 0.5598(3) 0.44050(19) 0.0299(8) Uani 1.000000 . U
H73 H 0.1406(3) 0.5664(3) 0.47228(19) 0.0359(9) Uiso 1.000000 R .
C17 C 0.5595(3) 0.0859(2) 0.31752(19) 0.0305(8) Uani 1.000000 . U
H17 H 0.6264(3) 0.0976(2) 0.33051(19) 0.0366(9) Uiso 1.000000 R .
C29 C 0.2776(3) 0.2146(3) -0.08840(19) 0.0327(8) Uani 1.000000 . U
H29 H 0.2533(3) 0.2171(3) -0.13494(19) 0.0392(10) Uiso 1.000000 R .
C91 C 0.7147(3) 0.3568(3) -0.12614(19) 0.0324(8) Uani 1.000000 . U
H91 H 0.7643(3) 0.3508(3) -0.15645(19) 0.0389(10) Uiso 1.000000 R .
C15 C 0.5281(3) 0.1069(2) 0.44444(19) 0.0301(8) Uani 1.000000 . U
C52 C 0.0852(3) 0.3124(3) 0.06600(19) 0.0308(8) Uani 1.000000 . U
H52 H 0.1508(3) 0.3272(3) 0.08292(19) 0.0370(9) Uiso 1.000000 R .
C94 C 0.9670(3) 0.5021(3) 0.1523(2) 0.0352(8) Uani 1.000000 . U
H94 H 0.9532(3) 0.4648(3) 0.1072(2) 0.0423(10) Uiso 1.000000 R .
C57 C 0.0009(3) 0.1150(3) 0.2485(2) 0.0368(9) Uani 1.000000 . U
H57 H 0.0656(3) 0.1204(3) 0.2663(2) 0.0442(10) Uiso 1.000000 R .
C8 C 0.4956(3) 0.1375(2) 0.55826(19) 0.0373(9) Uani 1.000000 . U
C92 C 0.7359(3) 0.4030(3) -0.05786(19) 0.0303(8) Uani 1.000000 . U
H92 H 0.8002(3) 0.4301(3) -0.04181(19) 0.0364(9) Uiso 1.000000 R .
C49 C -0.1039(3) 0.2710(3) 0.0158(2) 0.0373(9) Uani 1.000000 . U
H49 H -0.1694(3) 0.2555(3) -0.0016(2) 0.0448(10) Uiso 1.000000 R .
C93 C 0.8947(3) 0.5397(3) 0.18584(19) 0.0305(8) Uani 1.000000 . U
C70 C 0.1105(3) 0.3549(3) 0.4874(2) 0.0387(9) Uani 1.000000 . U
H70 H 0.0782(3) 0.4017(3) 0.5107(2) 0.0465(11) Uiso 1.000000 R .
C1 C 0.6436(3) 0.1105(3) 0.5315(2) 0.0419(9) Uani 1.000000 . U
C9 C 0.4284(4) 0.1584(3) 0.61051(19) 0.0425(9) Uani 1.000000 . U
C95 C 1.0595(3) 0.5191(3) 0.1847(2) 0.0413(9) Uani 1.000000 . U
H95 H 1.1084(3) 0.4923(3) 0.1618(2) 0.0496(11) Uiso 1.000000 R .
C51 C 0.0558(3) 0.3446(3) 0.0048(2) 0.0383(9) Uani 1.000000 . U
H51 H 0.1010(3) 0.3812(3) -0.0193(2) 0.0459(11) Uiso 1.000000 R .
C55 C -0.1659(3) 0.0490(3) 0.2524(2) 0.0392(9) Uani 1.000000 . U
H55 H -0.2146(3) 0.0115(3) 0.2731(2) 0.0471(11) Uiso 1.000000 R .
C69 C 0.0910(3) 0.2608(3) 0.4986(2) 0.0430(10) Uani 1.000000 . U
H69 H 0.0454(3) 0.2428(3) 0.5304(2) 0.0515(11) Uiso 1.000000 R .
C98 C 0.9162(3) 0.5952(3) 0.2522(2) 0.0409(9) Uani 1.000000 . U
H98 H 0.8670(3) 0.6202(3) 0.2758(2) 0.0490(11) Uiso 1.000000 R .
C68 C 0.1373(3) 0.1920(3) 0.4638(2) 0.0385(9) Uani 1.000000 . U
H68 H 0.1221(3) 0.1276(3) 0.4716(2) 0.0462(11) Uiso 1.000000 R .
C50 C -0.0391(3) 0.3232(3) -0.0208(2) 0.0420(9) Uani 1.000000 . U
H50 H -0.0597(3) 0.3441(3) -0.0629(2) 0.0504(11) Uiso 1.000000 R .
C96 C 1.0808(3) 0.5743(3) 0.2496(2) 0.0456(10) Uani 1.000000 . U
H96 H 1.1441(3) 0.5857(3) 0.2713(2) 0.0548(12) Uiso 1.000000 R .
C56 C -0.0709(3) 0.0579(3) 0.2769(2) 0.0441(10) Uani 1.000000 . U
H56 H -0.0543(3) 0.0244(3) 0.3138(2) 0.0529(12) Uiso 1.000000 R .
C14 C 0.3400(4) 0.1828(3) 0.5896(2) 0.0490(10) Uani 1.000000 . U
H14 H 0.3245(4) 0.1860(3) 0.5415(2) 0.0589(12) Uiso 1.000000 R .
C10 C 0.4494(4) 0.1528(3) 0.6814(2) 0.0529(11) Uani 1.000000 . U
H10 H 0.5086(4) 0.1365(3) 0.6968(2) 0.0635(14) Uiso 1.000000 R .
C2 C 0.7418(4) 0.1002(3) 0.5537(3) 0.0542(11) Uani 1.000000 . U
C97 C 1.0088(3) 0.6137(3) 0.2834(2) 0.0494(10) Uani 1.000000 . U
H97 H 1.0235(3) 0.6530(3) 0.3277(2) 0.0593(13) Uiso 1.000000 R .
C6 C 0.8040(4) 0.0765(3) 0.5037(3) 0.0620(12) Uani 1.000000 . U
H6 H 0.7818(4) 0.0636(3) 0.4554(3) 0.0744(15) Uiso 1.000000 R .
C13 C 0.2756(4) 0.2021(3) 0.6379(2) 0.0576(12) Uani 1.000000 . U
H13 H 0.2167(4) 0.2199(3) 0.6233(2) 0.0691(14) Uiso 1.000000 R .
C11 C 0.3830(4) 0.1713(3) 0.7295(2) 0.0593(12) Uani 1.000000 . U
H11 H 0.3971(4) 0.1673(3) 0.7776(2) 0.0711(14) Uiso 1.000000 R .
C12 C 0.2970(4) 0.1955(3) 0.7078(2) 0.0614(12) Uani 1.000000 . U
H12 H 0.2522(4) 0.2076(3) 0.7411(2) 0.0736(15) Uiso 1.000000 R .
C3 C 0.7743(4) 0.1162(3) 0.6246(3) 0.0677(13) Uani 1.000000 . U
H3 H 0.7319(4) 0.1309(3) 0.6591(3) 0.0813(16) Uiso 1.000000 R .
C7 C 0.8983(4) 0.0717(4) 0.5242(3) 0.0739(14) Uani 1.000000 . U
H7 H 0.9409(4) 0.0563(4) 0.4901(3) 0.0887(17) Uiso 1.000000 R .
C5 C 0.9296(4) 0.0896(4) 0.5952(4) 0.0816(15) Uani 1.000000 . U
H5 H 0.9943(4) 0.0873(4) 0.6093(4) 0.0979(18) Uiso 1.000000 R .
C4 C 0.8687(4) 0.1106(4) 0.6451(3) 0.0799(15) Uani 1.000000 . U
H4 H 0.8907(4) 0.1214(4) 0.6934(3) 0.0959(18) Uiso 1.000000 R .

loop_
_atom_site_aniso_label
_atom_site_aniso_U_11
_atom_site_aniso_U_22
_atom_site_aniso_U_33
_atom_site_aniso_U_12
_atom_site_aniso_U_13
_atom_site_aniso_U_23
O1 0.0219(12) 0.0396(14) 0.0200(12) 0.0058(10) -0.0010(9) -0.0016(10)
O2 0.0196(13) 0.0493(15) 0.0297(13) 0.0034(10) 0.0016(10) 0.0113(11)
N4 0.0218(14) 0.0230(13) 0.0175(13) 0.0041(10) 0.0015(10) 0.0006(10)
N5 0.0172(14) 0.0321(15) 0.0252(14) 0.0025(10) 0.0005(10) 0.0054(11)
N6 0.0275(16) 0.0236(14) 0.0283(15) 0.0027(11) 0.0020(11) 0.0056(11)
N8 0.0221(15) 0.0268(15) 0.0297(15) -0.0001(11) 0.0029(11) 0.0066(11)
N7 0.0237(15) 0.0299(15) 0.0322(16) -0.0002(11) 0.0034(11) 0.0055(12)
N2 0.0477(19) 0.0237(15) 0.0244(15) -0.0011(12) -0.0084(12) 0.0040(11)
N1 0.0415(18) 0.0245(15) 0.0387(17) -0.0040(12) -0.0151(13) 0.0111(12)
C37 0.0160(15) 0.0244(16) 0.0229(15) 0.0044(11) 0.0002(11) 0.0029(11)
C35 0.0206(16) 0.0187(15) 0.0204(15) 0.0032(11) 0.0023(11) 0.0035(11)
C77 0.0220(16) 0.0219(15) 0.0221(15) 0.0040(11) -0.0023(11) 0.0000(11)
C34 0.0219(16) 0.0184(15) 0.0216(15) 0.0058(11) 0.0021(11) -0.0010(11)
C36 0.0215(16) 0.0216(15) 0.0203(16) 0.0037(12) 0.0012(12) 0.0009(12)
N3 0.062(2) 0.0236(15) 0.0339(17) -0.0058(14) -0.0180(14) 0.0089(12)
C40 0.0183(15) 0.0213(15) 0.0199(15) 0.0037(11) 0.0013(11) 0.0058(11)
C76 0.0196(16) 0.0240(15) 0.0189(15) 0.0034(11) -0.0011(11) -0.0026(11)
C22 0.0246(17) 0.0220(15) 0.0254(16) 0.0057(12) 0.0051(12) 0.0019(11)
C59 0.0240(16) 0.0218(15) 0.0197(15) 0.0042(12) 0.0001(11) -0.0005(11)
C65 0.0243(16) 0.0226(15) 0.0181(15) 0.0035(11) 0.0008(11) -0.0004(11)
C39 0.0208(16) 0.0178(14) 0.0200(15) 0.0020(11) 0.0013(11) 0.0024(11)
C43 0.0208(17) 0.0272(17) 0.0270(17) 0.0074(12) 0.0031(12) 0.0055(12)
C53 0.0232(17) 0.0279(17) 0.0261(16) 0.0047(12) 0.0007(12) 0.0019(12)
C38 0.0220(17) 0.0224(16) 0.0247(16) 0.0067(12) 0.0045(12) 0.0043(12)
C26 0.0257(17) 0.0246(16) 0.0218(15) 0.0051(12) 0.0018(12) -0.0003(11)
C41 0.0231(16) 0.0195(15) 0.0224(15) 0.0057(11) 0.0027(11) 0.0027(11)
C72 0.0229(17) 0.0283(16) 0.0226(16) 0.0054(12) 0.0022(12) -0.0014(12)
C33 0.0215(16) 0.0198(14) 0.0199(15) 0.0048(11) 0.0024(11) 0.0021(10)
C78 0.0241(16) 0.0174(15) 0.0262(16) 0.0036(11) 0.0009(12) 0.0044(11)
C45 0.0249(17) 0.0218(16) 0.0216(16) 0.0075(12) 0.0022(12) 0.0024(12)
C44 0.0227(17) 0.0267(16) 0.0236(16) 0.0084(12) 0.0066(12) 0.0047(12)
C87 0.0278(17) 0.0243(16) 0.0244(16) 0.0049(12) 0.0037(12) 0.0080(12)
C31 0.0183(16) 0.0264(16) 0.0180(15) 0.0037(11) 0.0021(11) 0.0026(11)
C32 0.0251(17) 0.0259(16) 0.0235(16) 0.0042(13) 0.0020(13) 0.0046(12)
C79 0.0240(17) 0.0221(16) 0.0267(16) 0.0016(12) -0.0009(13) 0.0055(12)
C47 0.0203(16) 0.0306(17) 0.0269(16) 0.0062(12) 0.0011(12) 0.0040(12)
C24 0.0326(19) 0.0232(17) 0.0308(18) 0.0057(13) 0.0037(14) -0.0030(13)
C19 0.0249(16) 0.0183(15) 0.0258(16) 0.0061(11) 0.0007(12) 0.0043(11)
C71 0.0278(18) 0.0299(17) 0.0251(17) 0.0039(12) 0.0049(12) -0.0016(12)
C42 0.0216(16) 0.0233(15) 0.0207(15) 0.0054(12) -0.0017(11) 0.0024(11)
C66 0.0236(17) 0.0261(16) 0.0220(16) 0.0034(12) 0.0026(12) 0.0013(11)
C84 0.0243(17) 0.0189(15) 0.0305(17) 0.0007(12) 0.0022(12) 0.0062(12)
C46 0.0218(16) 0.0175(14) 0.0215(15) 0.0059(11) 0.0025(11) 0.0024(11)
C64 0.0257(17) 0.0175(15) 0.0216(15) 0.0032(11) 0.0003(12) -0.0003(11)
C88 0.0247(18) 0.0272(17) 0.0320(18) 0.0057(13) 0.0036(13) 0.0063(13)
C80 0.0279(17) 0.0199(16) 0.0236(16) 0.0028(12) 0.0013(12) 0.0018(12)
C54 0.0225(18) 0.0279(17) 0.0345(19) 0.0026(13) 0.0018(13) 0.0028(13)
C60 0.0237(16) 0.0235(16) 0.0231(16) 0.0069(12) 0.0026(12) 0.0014(11)
C27 0.0290(18) 0.0315(17) 0.0175(15) 0.0052(12) 0.0011(12) 0.0013(12)
C58 0.0212(16) 0.0259(16) 0.0303(17) 0.0027(12) 0.0010(12) 0.0018(12)
C23 0.0306(19) 0.0238(16) 0.0281(17) 0.0053(13) 0.0038(13) 0.0040(12)
C74 0.0298(19) 0.0277(17) 0.0295(18) 0.0102(13) -0.0020(13) -0.0047(13)
C75 0.0298(18) 0.0230(16) 0.0260(17) 0.0062(13) -0.0033(13) 0.0013(12)
C20 0.0235(17) 0.0242(16) 0.0263(16) 0.0055(12) 0.0022(12) 0.0037(12)
C28 0.042(2) 0.0354(19) 0.0195(16) 0.0066(15) -0.0027(14) -0.0001(13)
C90 0.0344(19) 0.0280(17) 0.0278(18) 0.0071(14) 0.0001(13) 0.0080(13)
C61 0.0234(18) 0.0307(18) 0.0248(16) 0.0046(13) -0.0040(12) -0.0004(13)
C67 0.0309(19) 0.0286(17) 0.0271(17) 0.0031(13) 0.0057(13) 0.0041(13)
C21 0.0290(18) 0.0251(17) 0.0250(17) 0.0080(13) -0.0001(13) 0.0023(12)
C86 0.0240(17) 0.0269(16) 0.0272(16) 0.0027(12) 0.0027(12) 0.0083(12)
C30 0.0293(19) 0.0295(18) 0.0295(17) 0.0065(13) 0.0016(13) 0.0090(13)
C81 0.0272(17) 0.0192(15) 0.0281(16) 0.0026(12) 0.0031(12) 0.0043(12)
C25 0.035(2) 0.0270(17) 0.0212(16) 0.0043(13) 0.0033(13) -0.0037(12)
C63 0.0291(18) 0.0325(18) 0.0210(16) 0.0044(13) 0.0026(13) 0.0017(13)
C89 0.0269(18) 0.0291(18) 0.0318(18) 0.0045(13) 0.0014(13) 0.0076(13)
C85 0.0262(17) 0.0253(16) 0.0294(17) 0.0003(12) 0.0033(12) 0.0058(12)
C16 0.0314(18) 0.0203(15) 0.0269(16) 0.0032(12) -0.0044(12) 0.0037(12)
C48 0.0215(17) 0.0363(18) 0.0333(18) 0.0056(13) 0.0027(12) 0.0076(13)
C83 0.0286(18) 0.0272(17) 0.0264(17) -0.0003(13) 0.0006(13) -0.0003(13)
C18 0.0276(18) 0.0274(17) 0.0293(17) 0.0053(13) 0.0018(13) 0.0070(13)
C62 0.0287(18) 0.0358(19) 0.0197(16) 0.0040(14) -0.0035(13) -0.0015(13)
C82 0.0262(18) 0.0295(18) 0.0304(18) -0.0032(13) 0.0006(13) 0.0024(13)
C73 0.0274(19) 0.0304(18) 0.0298(18) 0.0084(13) 0.0028(13) -0.0073(13)
C17 0.0276(19) 0.0275(17) 0.0353(18) 0.0002(13) -0.0048(13) 0.0097(13)
C29 0.036(2) 0.043(2) 0.0201(17) 0.0072(15) -0.0007(14) 0.0063(13)
C91 0.0338(19) 0.0348(19) 0.0313(18) 0.0083(14) 0.0070(14) 0.0094(14)
C15 0.0406(19) 0.0173(15) 0.0298(17) -0.0016(12) -0.0088(13) 0.0071(12)
C52 0.0212(18) 0.0384(19) 0.0336(19) 0.0054(13) 0.0016(13) 0.0079(14)
C94 0.0286(19) 0.044(2) 0.0307(19) -0.0016(14) -0.0005(14) 0.0060(14)
C57 0.0241(19) 0.043(2) 0.045(2) 0.0025(14) -0.0003(15) 0.0188(15)
C8 0.062(2) 0.0187(16) 0.0258(17) -0.0037(14) -0.0127(14) 0.0037(12)
C92 0.0282(19) 0.0342(19) 0.0293(18) 0.0039(14) 0.0039(13) 0.0084(13)
C49 0.0229(19) 0.054(2) 0.038(2) 0.0077(15) -0.0001(14) 0.0141(16)
C93 0.0274(18) 0.0321(18) 0.0297(17) -0.0017(13) 0.0012(13) 0.0052(13)
C70 0.037(2) 0.042(2) 0.037(2) 0.0035(15) 0.0148(15) 0.0011(15)
C1 0.053(2) 0.0222(17) 0.043(2) -0.0103(14) -0.0248(15) 0.0122(14)
C9 0.077(3) 0.0243(17) 0.0202(17) -0.0049(15) -0.0061(15) 0.0011(12)
C95 0.027(2) 0.054(2) 0.041(2) 0.0019(15) -0.0004(15) 0.0044(16)
C51 0.0278(19) 0.051(2) 0.042(2) 0.0101(15) 0.0079(15) 0.0196(16)
C55 0.031(2) 0.041(2) 0.045(2) -0.0037(15) 0.0022(15) 0.0145(15)
C69 0.044(2) 0.045(2) 0.039(2) 0.0003(16) 0.0212(16) 0.0054(15)
C98 0.030(2) 0.049(2) 0.038(2) -0.0006(15) 0.0009(15) -0.0010(15)
C68 0.043(2) 0.035(2) 0.037(2) 0.0005(15) 0.0121(15) 0.0055(14)
C50 0.0272(19) 0.062(2) 0.042(2) 0.0110(16) 0.0015(15) 0.0231(17)
C96 0.028(2) 0.064(3) 0.040(2) -0.0018(16) -0.0035(15) 0.0053(17)
C56 0.033(2) 0.050(2) 0.052(2) 0.0001(16) 0.0009(16) 0.0263(17)
C14 0.080(3) 0.041(2) 0.0220(19) 0.0019(18) -0.0037(17) 0.0029(15)
C10 0.097(3) 0.029(2) 0.0269(19) -0.0014(18) -0.0095(17) 0.0036(14)
C2 0.058(2) 0.0288(19) 0.068(2) -0.0149(15) -0.0341(16) 0.0226(16)
C97 0.037(2) 0.064(3) 0.040(2) -0.0014(17) -0.0028(16) -0.0031(17)
C6 0.053(3) 0.042(2) 0.089(3) -0.0026(18) -0.0311(19) 0.029(2)
C13 0.092(3) 0.048(2) 0.029(2) 0.004(2) 0.0051(18) 0.0032(16)
C11 0.113(4) 0.038(2) 0.0202(19) -0.003(2) -0.0021(18) 0.0026(15)
C12 0.109(4) 0.044(2) 0.027(2) 0.002(2) 0.0104(19) 0.0027(16)
C3 0.070(3) 0.051(2) 0.072(3) -0.0237(19) -0.043(2) 0.0351(19)
C7 0.052(3) 0.056(3) 0.113(4) -0.0075(19) -0.033(2) 0.045(2)
C5 0.059(3) 0.066(3) 0.115(4) -0.018(2) -0.046(2) 0.055(2)
C4 0.072(3) 0.067(3) 0.093(3) -0.025(2) -0.047(2) 0.051(2)

loop_
_atom_type_symbol
_atom_type_scat_dispersion_real
_atom_type_scat_dispersion_imag
_atom_type_scat_Cromer_Mann_a1
_atom_type_scat_Cromer_Mann_a2
_atom_type_scat_Cromer_Mann_a3
_atom_type_scat_Cromer_Mann_a4
_atom_type_scat_Cromer_Mann_b1
_atom_type_scat_Cromer_Mann_b2
_atom_type_scat_Cromer_Mann_b3
_atom_type_scat_Cromer_Mann_b4
_atom_type_scat_Cromer_Mann_c
_atom_type_scat_source
_atom_type_scat_dispersion_source
C 0.00313 0.00162 2.31000 1.02000 1.58860 0.86500 20.84390 10.20750 0.56870 51.65120 0.21560 'International Tables Volume C Table 6.1.1.4 (pp. 500-502)' 'Brennan, Cowan, Rev. Sci. Instrum., 1992, 63, 850'
H 0.00000 0.00000 0.49300 0.32291 0.14019 0.04081 10.51090 26.12570 3.14236 57.79970 0.00304 'International Tables Volume C Table 6.1.1.4 (pp. 500-502)' 'Brennan, Cowan, Rev. Sci. Instrum., 1992, 63, 850'
N 0.00612 0.00332 12.21260 3.13220 2.01250 1.16630 0.00570 9.89330 28.99750 0.58260 -11.52900 'International Tables Volume C Table 6.1.1.4 (pp. 500-502)' 'Brennan, Cowan, Rev. Sci. Instrum., 1992, 63, 850'
O 0.01085 0.00610 3.04850 2.28680 1.54630 0.86700 13.27710 5.70110 0.32390 32.90890 0.25080 'International Tables Volume C Table 6.1.1.4 (pp. 500-502)' 'Brennan, Cowan, Rev. Sci. Instrum., 1992, 63, 850'

loop_
_geom_angle_atom_site_label_1
_geom_angle_atom_site_label_2
_geom_angle_atom_site_label_3
_geom_angle
_geom_angle_site_symmetry_1
_geom_angle_site_symmetry_3
_geom_angle_publ_flag
C60 O1 C42 117.9(3) . . ?
C48 O2 C53 118.4(3) . . ?
C59 N4 C40 120.1(3) . . ?
C41 N4 C40 120.6(3) . . ?
C41 N4 C59 119.3(3) . . ?
C47 N5 C37 120.2(3) . . ?
C58 N5 C37 120.1(3) . . ?
C58 N5 C47 118.9(3) . . ?
C86 N6 C84 115.2(3) . . ?
C85 N8 C86 114.9(3) . . ?
C85 N7 C84 114.8(3) . . ?
C8 N2 C15 116.1(4) . . ?
C1 N1 C15 115.4(4) . . ?
C36 C37 N5 118.9(3) . . ?
C38 C37 N5 120.9(3) . . ?
C38 C37 C36 120.3(3) . . ?
C40 C35 C36 119.7(3) . . ?
C33 C35 C36 117.4(3) . . ?
C33 C35 C40 122.9(3) . . ?
C78 C77 C76 123.1(3) . . ?
C75 C77 C76 118.3(3) . . ?
C75 C77 C78 118.6(3) . . ?
C26 C34 C22 120.3(3) . . ?
C33 C34 C22 128.8(3) . . ?
C33 C34 C26 110.8(3) . . ?
C35 C36 C37 119.9(3) . . ?
H36 C36 C37 120.03(19) . . ?
H36 C36 C35 120.03(18) . . ?
C1 N3 C8 115.2(3) . . ?
C35 C40 N4 119.8(3) . . ?
C39 C40 N4 120.5(3) . . ?
C39 C40 C35 119.6(3) . . ?
C65 C76 C77 129.7(3) . . ?
C72 C76 C77 120.3(3) . . ?
C72 C76 C65 109.6(3) . . ?
C19 C22 C34 123.9(3) . . ?
C23 C22 C34 117.6(3) . . ?
C23 C22 C19 118.5(3) . . ?
C64 C59 N4 122.9(3) . . ?
C60 C59 N4 118.9(3) . . ?
C60 C59 C64 118.2(3) . . ?
C39 C65 C76 113.2(3) . . ?
C66 C65 C76 100.7(3) . . ?
C66 C65 C39 109.5(3) . . ?
C64 C65 C76 109.6(3) . . ?
C64 C65 C39 111.0(3) . . ?
C64 C65 C66 112.4(3) . . ?
C65 C39 C40 122.7(3) . . ?
C38 C39 C40 119.3(3) . . ?
C38 C39 C65 118.0(3) . . ?
C44 C43 H43 120.5(2) . . ?
C42 C43 H43 120.5(2) . . ?
C42 C43 C44 119.1(3) . . ?
C54 C53 O2 117.2(3) . . ?
C58 C53 O2 121.0(3) . . ?
C58 C53 C54 121.8(3) . . ?
C39 C38 C37 120.8(3) . . ?
H38 C38 C37 119.58(19) . . ?
H38 C38 C39 119.58(19) . . ?
C27 C26 C34 108.7(3) . . ?
C25 C26 C34 121.4(3) . . ?
C25 C26 C27 129.9(3) . . ?
C42 C41 N4 119.3(3) . . ?
C46 C41 N4 121.8(3) . . ?
C46 C41 C42 118.9(3) . . ?
C71 C72 C76 109.4(3) . . ?
C73 C72 C76 121.4(3) . . ?
C73 C72 C71 129.2(3) . . ?
C34 C33 C35 113.5(3) . . ?
C31 C33 C35 108.8(3) . . ?
C31 C33 C34 100.8(2) . . ?
C46 C33 C35 110.9(3) . . ?
C46 C33 C34 109.5(3) . . ?
C46 C33 C31 112.9(3) . . ?
C79 C78 C77 121.8(3) . . ?
C83 C78 C77 119.8(3) . . ?
C83 C78 C79 118.4(3) . . ?
C44 C45 H45 119.56(19) . . ?
C46 C45 H45 119.56(19) . . ?
C46 C45 C44 120.9(3) . . ?
C45 C44 C43 119.9(3) . . ?
H44 C44 C43 120.1(2) . . ?
H44 C44 C45 120.05(19) . . ?
C86 C87 C88 119.9(3) . . ?
C92 C87 C88 119.1(3) . . ?
C92 C87 C86 121.0(3) . . ?
C32 C31 C33 128.9(3) . . ?
C27 C31 C33 110.8(3) . . ?
C27 C31 C32 120.2(3) . . ?
H32 C32 C31 120.41(19) . . ?
C30 C32 C31 119.2(3) . . ?
C30 C32 H32 120.4(2) . . ?
H79 C79 C78 119.8(2) . . ?
C80 C79 C78 120.5(3) . . ?
C80 C79 H79 119.8(2) . . ?
C48 C47 N5 119.2(3) . . ?
C52 C47 N5 124.0(3) . . ?
C52 C47 C48 116.8(3) . . ?
C23 C24 H24 119.9(2) . . ?
C25 C24 H24 119.9(2) . . ?
C25 C24 C23 120.3(3) . . ?
C20 C19 C22 120.8(3) . . ?
C18 C19 C22 120.4(3) . . ?
C18 C19 C20 118.6(3) . . ?
C66 C71 C72 108.7(3) . . ?
C70 C71 C72 130.1(3) . . ?
C70 C71 C66 121.1(3) . . ?
C43 C42 O1 116.0(3) . . ?
C41 C42 O1 122.0(3) . . ?
C41 C42 C43 121.9(3) . . ?
C71 C66 C65 111.5(3) . . ?
C67 C66 C65 128.3(3) . . ?
C67 C66 C71 120.1(3) . . ?
N7 C84 N6 124.8(3) . . ?
C81 C84 N6 117.3(3) . . ?
C81 C84 N7 117.9(3) . . ?
C33 C46 C41 121.2(3) . . ?
C45 C46 C41 119.2(3) . . ?
C45 C46 C33 119.2(3) . . ?
C65 C64 C59 120.5(3) . . ?
C63 C64 C59 119.6(3) . . ?
C63 C64 C65 119.7(3) . . ?
H88 C88 C87 119.9(2) . . ?
C89 C88 C87 120.2(3) . . ?
C89 C88 H88 119.9(2) . . ?
H80 C80 C79 119.6(2) . . ?
C81 C80 C79 120.8(3) . . ?
C81 C80 H80 119.6(2) . . ?
H54 C54 C53 119.8(2) . . ?
C55 C54 C53 120.4(3) . . ?
C55 C54 H54 119.8(2) . . ?
C59 C60 O1 122.0(3) . . ?
C61 C60 O1 116.2(3) . . ?
C61 C60 C59 121.8(3) . . ?
C31 C27 C26 108.8(3) . . ?
C28 C27 C26 130.8(3) . . ?
C28 C27 C31 120.3(3) . . ?
C53 C58 N5 119.6(3) . . ?
C57 C58 N5 122.8(3) . . ?
C57 C58 C53 117.5(3) . . ?
C24 C23 C22 121.9(3) . . ?
H23 C23 C22 119.1(2) . . ?
H23 C23 C24 119.1(2) . . ?
C75 C74 H74 119.8(2) . . ?
C73 C74 H74 119.8(2) . . ?
C73 C74 C75 120.4(3) . . ?
C74 C75 C77 121.3(3) . . ?
H75 C75 C77 119.3(2) . . ?
H75 C75 C74 119.3(2) . . ?
H20 C20 C19 119.8(2) . . ?
C21 C20 C19 120.5(3) . . ?
C21 C20 H20 119.8(2) . . ?
H28 C28 C27 120.5(2) . . ?
C29 C28 C27 118.9(3) . . ?
C29 C28 H28 120.5(2) . . ?
C89 C90 H90 119.7(2) . . ?
C91 C90 H90 119.7(2) . . ?
C91 C90 C89 120.5(3) . . ?
H61 C61 C60 120.5(2) . . ?
C62 C61 C60 118.9(3) . . ?
C62 C61 H61 120.5(2) . . ?
H67 C67 C66 120.6(2) . . ?
C68 C67 C66 118.8(3) . . ?
C68 C67 H67 120.6(2) . . ?
H21 C21 C20 119.7(2) . . ?
C16 C21 C20 120.6(3) . . ?
C16 C21 H21 119.7(2) . . ?
N8 C86 N6 124.9(3) . . ?
C87 C86 N6 116.8(3) . . ?
C87 C86 N8 118.3(3) . . ?
H30 C30 C32 119.6(2) . . ?
C29 C30 C32 120.8(3) . . ?
C29 C30 H30 119.6(2) . . ?
C80 C81 C84 120.1(3) . . ?
C82 C81 C84 120.3(3) . . ?
C82 C81 C80 119.5(3) . . ?
C24 C25 C26 118.6(3) . . ?
H25 C25 C26 120.7(2) . . ?
H25 C25 C24 120.7(2) . . ?
H63 C63 C64 119.5(2) . . ?
C62 C63 C64 120.9(3) . . ?
C62 C63 H63 119.5(2) . . ?
C90 C89 C88 119.8(3) . . ?
H89 C89 C88 120.1(2) . . ?
H89 C89 C90 120.1(2) . . ?
N7 C85 N8 125.3(3) . . ?
C93 C85 N8 117.8(3) . . ?
C93 C85 N7 116.9(3) . . ?
C17 C16 C21 119.5(3) . . ?
C15 C16 C21 118.7(3) . . ?
C15 C16 C17 121.7(3) . . ?
C47 C48 O2 121.2(3) . . ?
C49 C48 O2 117.0(3) . . ?
C49 C48 C47 121.8(3) . . ?
H83 C83 C78 119.6(2) . . ?
C82 C83 C78 120.8(3) . . ?
C82 C83 H83 119.6(2) . . ?
H18 C18 C19 119.6(2) . . ?
C17 C18 C19 120.9(3) . . ?
C17 C18 H18 119.6(2) . . ?
C63 C62 C61 120.2(3) . . ?
H62 C62 C61 119.9(2) . . ?
H62 C62 C63 119.9(2) . . ?
C83 C82 C81 120.0(3) . . ?
H82 C82 C81 120.0(2) . . ?
H82 C82 C83 120.0(2) . . ?
C74 C73 C72 118.2(3) . . ?
H73 C73 C72 120.9(2) . . ?
H73 C73 C74 120.9(2) . . ?
C18 C17 C16 120.0(3) . . ?
H17 C17 C16 120.0(2) . . ?
H17 C17 C18 120.0(2) . . ?
C30 C29 C28 120.6(3) . . ?
H29 C29 C28 119.7(2) . . ?
H29 C29 C30 119.7(2) . . ?
H91 C91 C90 120.3(2) . . ?
C92 C91 C90 119.5(4) . . ?
C92 C91 H91 120.3(2) . . ?
N1 C15 N2 124.4(3) . . ?
C16 C15 N2 118.0(3) . . ?
C16 C15 N1 117.6(3) . . ?
H52 C52 C47 119.2(2) . . ?
C51 C52 C47 121.7(3) . . ?
C51 C52 H52 119.2(2) . . ?
C93 C94 H94 119.9(2) . . ?
C95 C94 H94 119.9(2) . . ?
C95 C94 C93 120.2(4) . . ?
H57 C57 C58 119.8(2) . . ?
C56 C57 C58 120.4(4) . . ?
C56 C57 H57 119.8(2) . . ?
N3 C8 N2 124.0(4) . . ?
C9 C8 N2 118.0(4) . . ?
C9 C8 N3 118.0(3) . . ?
C91 C92 C87 120.9(4) . . ?
H92 C92 C87 119.6(2) . . ?
H92 C92 C91 119.6(2) . . ?
H49 C49 C48 119.7(2) . . ?
C50 C49 C48 120.7(4) . . ?
C50 C49 H49 119.7(2) . . ?
C94 C93 C85 120.8(3) . . ?
C98 C93 C85 119.9(3) . . ?
C98 C93 C94 119.2(4) . . ?
H70 C70 C71 120.9(2) . . ?
C69 C70 C71 118.2(4) . . ?
C69 C70 H70 120.9(2) . . ?
N3 C1 N1 125.0(4) . . ?
C2 C1 N1 117.4(4) . . ?
C2 C1 N3 117.6(4) . . ?
C14 C9 C8 120.0(3) . . ?
C10 C9 C8 121.2(4) . . ?
C10 C9 C14 118.7(4) . . ?
H95 C95 C94 119.8(2) . . ?
C96 C95 C94 120.5(4) . . ?
C96 C95 H95 119.8(3) . . ?
H51 C51 C52 120.0(2) . . ?
C50 C51 C52 119.9(4) . . ?
C50 C51 H51 120.0(2) . . ?
H55 C55 C54 120.7(2) . . ?
C56 C55 C54 118.6(4) . . ?
C56 C55 H55 120.7(2) . . ?
H69 C69 C70 119.6(2) . . ?
C68 C69 C70 120.9(4) . . ?
C68 C69 H69 119.6(2) . . ?
H98 C98 C93 119.8(2) . . ?
C97 C98 C93 120.4(4) . . ?
C97 C98 H98 119.8(3) . . ?
C69 C68 C67 120.9(4) . . ?
H68 C68 C67 119.5(2) . . ?
H68 C68 C69 119.5(2) . . ?
C51 C50 C49 119.1(4) . . ?
H50 C50 C49 120.5(2) . . ?
H50 C50 C51 120.5(2) . . ?
H96 C96 C95 120.1(3) . . ?
C97 C96 C95 119.9(4) . . ?
C97 C96 H96 120.1(2) . . ?
C55 C56 C57 121.2(4) . . ?
H56 C56 C57 119.4(2) . . ?
H56 C56 C55 119.4(2) . . ?
H14 C14 C9 119.6(2) . . ?
C13 C14 C9 120.9(4) . . ?
C13 C14 H14 119.6(3) . . ?
H10 C10 C9 120.2(3) . . ?
C11 C10 C9 119.7(5) . . ?
C11 C10 H10 120.2(3) . . ?
C6 C2 C1 120.0(4) . . ?
C3 C2 C1 120.6(5) . . ?
C3 C2 C6 119.3(5) . . ?
C96 C97 C98 119.8(4) . . ?
H97 C97 C98 120.1(3) . . ?
H97 C97 C96 120.1(2) . . ?
H6 C6 C2 119.8(3) . . ?
C7 C6 C2 120.3(5) . . ?
C7 C6 H6 119.8(4) . . ?
H13 C13 C14 120.1(3) . . ?
C12 C13 C14 119.7(5) . . ?
C12 C13 H13 120.1(4) . . ?
H11 C11 C10 119.7(3) . . ?
C12 C11 C10 120.6(4) . . ?
C12 C11 H11 119.7(3) . . ?
C11 C12 C13 120.4(5) . . ?
H12 C12 C13 119.8(4) . . ?
H12 C12 C11 119.8(3) . . ?
H3 C3 C2 119.8(4) . . ?
C4 C3 C2 120.3(6) . . ?
C4 C3 H3 119.8(4) . . ?
H7 C7 C6 120.4(4) . . ?
C5 C7 C6 119.3(7) . . ?
C5 C7 H7 120.4(4) . . ?
H5 C5 C7 119.4(4) . . ?
C4 C5 C7 121.1(6) . . ?
C4 C5 H5 119.4(3) . . ?
C5 C4 C3 119.6(6) . . ?
H4 C4 C3 120.2(4) . . ?
H4 C4 C5 120.2(3) . . ?

loop_
_geom_bond_atom_site_label_1
_geom_bond_atom_site_label_2
_geom_bond_distance
_geom_bond_site_symmetry_2
_geom_bond_publ_flag
O1 C42 1.380(4) . ?
O1 C60 1.389(4) . ?
O2 C53 1.381(4) . ?
O2 C48 1.387(4) . ?
N4 C40 1.396(4) . ?
N4 C59 1.404(4) . ?
N4 C41 1.409(4) . ?
N5 C37 1.434(4) . ?
N5 C47 1.405(4) . ?
N5 C58 1.400(4) . ?
N6 C84 1.346(4) . ?
N6 C86 1.343(4) . ?
N8 C86 1.338(4) . ?
N8 C85 1.342(4) . ?
N7 C84 1.341(4) . ?
N7 C85 1.342(5) . ?
N2 C15 1.341(5) . ?
N2 C8 1.336(5) . ?
N1 C15 1.342(5) . ?
N1 C1 1.339(5) . ?
C37 C36 1.393(4) . ?
C37 C38 1.367(4) . ?
C35 C36 1.388(4) . ?
C35 C40 1.404(4) . ?
C35 C33 1.530(4) . ?
C77 C76 1.385(5) . ?
C77 C78 1.493(5) . ?
C77 C75 1.400(5) . ?
C34 C22 1.396(5) . ?
C34 C26 1.399(4) . ?
C34 C33 1.536(4) . ?
C36 H36 0.9500 . ?
N3 C8 1.357(5) . ?
N3 C1 1.340(6) . ?
C40 C39 1.398(4) . ?
C76 C65 1.559(4) . ?
C76 C72 1.404(5) . ?
C22 C19 1.486(5) . ?
C22 C23 1.403(5) . ?
C59 C64 1.393(5) . ?
C59 C60 1.399(5) . ?
C65 C39 1.541(4) . ?
C65 C66 1.526(5) . ?
C65 C64 1.527(5) . ?
C39 C38 1.395(5) . ?
C43 H43 0.9500 . ?
C43 C44 1.399(5) . ?
C43 C42 1.372(5) . ?
C53 C54 1.372(5) . ?
C53 C58 1.401(5) . ?
C38 H38 0.9500 . ?
C26 C27 1.469(5) . ?
C26 C25 1.393(5) . ?
C41 C42 1.395(5) . ?
C41 C46 1.392(4) . ?
C72 C71 1.461(5) . ?
C72 C73 1.386(5) . ?
C33 C31 1.536(4) . ?
C33 C46 1.513(4) . ?
C78 C79 1.395(5) . ?
C78 C83 1.399(5) . ?
C45 H45 0.9500 . ?
C45 C44 1.375(5) . ?
C45 C46 1.406(5) . ?
C44 H44 0.9500 . ?
C87 C88 1.387(5) . ?
C87 C86 1.482(5) . ?
C87 C92 1.390(5) . ?
C31 C32 1.379(5) . ?
C31 C27 1.396(5) . ?
C32 H32 0.9500 . ?
C32 C30 1.386(5) . ?
C79 H79 0.9500 . ?
C79 C80 1.384(5) . ?
C47 C48 1.399(5) . ?
C47 C52 1.387(5) . ?
C24 H24 0.9500 . ?
C24 C23 1.389(5) . ?
C24 C25 1.386(5) . ?
C19 C20 1.397(5) . ?
C19 C18 1.393(5) . ?
C71 C66 1.395(5) . ?
C71 C70 1.399(5) . ?
C66 C67 1.388(5) . ?
C84 C81 1.478(5) . ?
C64 C63 1.391(5) . ?
C88 H88 0.9500 . ?
C88 C89 1.395(5) . ?
C80 H80 0.9500 . ?
C80 C81 1.375(5) . ?
C54 H54 0.9500 . ?
C54 C55 1.389(5) . ?
C60 C61 1.373(5) . ?
C27 C28 1.394(5) . ?
C58 C57 1.393(5) . ?
C23 H23 0.9500 . ?
C74 H74 0.9500 . ?
C74 C75 1.388(5) . ?
C74 C73 1.399(5) . ?
C75 H75 0.9500 . ?
C20 H20 0.9500 . ?
C20 C21 1.379(5) . ?
C28 H28 0.9500 . ?
C28 C29 1.379(5) . ?
C90 H90 0.9500 . ?
C90 C89 1.377(5) . ?
C90 C91 1.385(5) . ?
C61 H61 0.9500 . ?
C61 C62 1.391(5) . ?
C67 H67 0.9500 . ?
C67 C68 1.389(5) . ?
C21 H21 0.9500 . ?
C21 C16 1.391(5) . ?
C30 H30 0.9500 . ?
C30 C29 1.384(5) . ?
C81 C82 1.397(5) . ?
C25 H25 0.9500 . ?
C63 H63 0.9500 . ?
C63 C62 1.371(5) . ?
C89 H89 0.9500 . ?
C85 C93 1.481(5) . ?
C16 C17 1.386(5) . ?
C16 C15 1.481(5) . ?
C48 C49 1.365(5) . ?
C83 H83 0.9500 . ?
C83 C82 1.381(5) . ?
C18 H18 0.9500 . ?
C18 C17 1.389(5) . ?
C62 H62 0.9500 . ?
C82 H82 0.9500 . ?
C73 H73 0.9500 . ?
C17 H17 0.9500 . ?
C29 H29 0.9500 . ?
C91 H91 0.9500 . ?
C91 C92 1.385(5) . ?
C52 H52 0.9500 . ?
C52 C51 1.390(5) . ?
C94 H94 0.9500 . ?
C94 C93 1.389(5) . ?
C94 C95 1.391(5) . ?
C57 H57 0.9500 . ?
C57 C56 1.392(5) . ?
C8 C9 1.465(6) . ?
C92 H92 0.9500 . ?
C49 H49 0.9500 . ?
C49 C50 1.382(5) . ?
C93 C98 1.401(5) . ?
C70 H70 0.9500 . ?
C70 C69 1.383(6) . ?
C1 C2 1.471(6) . ?
C9 C14 1.408(7) . ?
C9 C10 1.399(5) . ?
C95 H95 0.9500 . ?
C95 C96 1.377(6) . ?
C51 H51 0.9500 . ?
C51 C50 1.380(5) . ?
C55 H55 0.9500 . ?
C55 C56 1.383(6) . ?
C69 H69 0.9500 . ?
C69 C68 1.392(6) . ?
C98 H98 0.9500 . ?
C98 C97 1.383(6) . ?
C68 H68 0.9500 . ?
C50 H50 0.9500 . ?
C96 H96 0.9500 . ?
C96 C97 1.399(6) . ?
C56 H56 0.9500 . ?
C14 H14 0.9500 . ?
C14 C13 1.380(7) . ?
C10 H10 0.9500 . ?
C10 C11 1.394(7) . ?
C2 C6 1.392(8) . ?
C2 C3 1.393(7) . ?
C97 H97 0.9500 . ?
C6 H6 0.9500 . ?
C6 C7 1.389(7) . ?
C13 H13 0.9500 . ?
C13 C12 1.385(6) . ?
C11 H11 0.9500 . ?
C11 C12 1.378(8) . ?
C12 H12 0.9500 . ?
C3 H3 0.9500 . ?
C3 C4 1.393(7) . ?
C7 H7 0.9500 . ?
C7 C5 1.391(8) . ?
C5 H5 0.9500 . ?
C5 C4 1.369(9) . ?
C4 H4 0.9500 . ?

loop_
_geom_torsion_atom_site_label_1
_geom_torsion_atom_site_label_2
_geom_torsion_atom_site_label_3
_geom_torsion_atom_site_label_4
_geom_torsion
_geom_torsion_site_symmetry_1
_geom_torsion_site_symmetry_2
_geom_torsion_site_symmetry_3
_geom_torsion_site_symmetry_4
_geom_torsion_publ_flag
O1 C42 C43 C44 176.4(3) . . . . ?
O1 C42 C41 N4 5.7(4) . . . . ?
O1 C42 C41 C46 -173.5(3) . . . . ?
O1 C60 C59 N4 7.4(4) . . . . ?
O1 C60 C59 C64 -172.7(3) . . . . ?
O1 C60 C61 C62 177.0(3) . . . . ?
O2 C53 C54 C55 179.6(3) . . . . ?
O2 C53 C58 N5 1.9(4) . . . . ?
O2 C53 C58 C57 -178.0(3) . . . . ?
O2 C48 C47 N5 3.3(4) . . . . ?
O2 C48 C47 C52 -175.2(3) . . . . ?
O2 C48 C49 C50 175.6(4) . . . . ?
N4 C40 C35 C36 179.4(3) . . . . ?
N4 C40 C35 C33 -2.4(4) . . . . ?
N4 C40 C39 C65 -4.4(4) . . . . ?
N4 C40 C39 C38 175.8(3) . . . . ?
N4 C59 C64 C65 -12.1(4) . . . . ?
N4 C59 C64 C63 173.5(3) . . . . ?
N4 C59 C60 C61 -173.6(3) . . . . ?
N4 C41 C42 C43 -176.4(3) . . . . ?
N4 C41 C46 C33 -10.7(4) . . . . ?
N4 C41 C46 C45 176.6(3) . . . . ?
N5 C37 C36 C35 175.6(3) . . . . ?
N5 C37 C38 C39 179.5(3) . . . . ?
N5 C47 C48 C49 -178.7(3) . . . . ?
N5 C47 C52 C51 -179.8(4) . . . . ?
N5 C58 C53 C54 -176.5(3) . . . . ?
N5 C58 C57 C56 177.7(4) . . . . ?
N6 C84 N7 C85 -3.8(4) . . . . ?
N6 C84 C81 C80 4.3(4) . . . . ?
N6 C84 C81 C82 -177.2(3) . . . . ?
N6 C86 N8 C85 -0.9(4) . . . . ?
N6 C86 C87 C88 -10.3(4) . . . . ?
N6 C86 C87 C92 171.5(3) . . . . ?
N8 C86 C87 C88 168.7(3) . . . . ?
N8 C86 C87 C92 -9.5(4) . . . . ?
N8 C85 N7 C84 2.6(4) . . . . ?
N8 C85 C93 C94 -13.2(4) . . . . ?
N8 C85 C93 C98 170.0(3) . . . . ?
N7 C84 C81 C80 -173.8(3) . . . . ?
N7 C84 C81 C82 4.7(4) . . . . ?
N7 C85 C93 C94 165.2(3) . . . . ?
N7 C85 C93 C98 -11.5(4) . . . . ?
N2 C15 N1 C1 0.3(4) . . . . ?
N2 C15 C16 C21 -13.4(4) . . . . ?
N2 C15 C16 C17 169.6(3) . . . . ?
N2 C8 N3 C1 -0.2(4) . . . . ?
N2 C8 C9 C14 -11.9(4) . . . . ?
N2 C8 C9 C10 166.8(3) . . . . ?
N1 C15 C16 C21 164.3(3) . . . . ?
N1 C15 C16 C17 -12.8(4) . . . . ?
N1 C1 N3 C8 1.6(4) . . . . ?
N1 C1 C2 C6 -1.9(4) . . . . ?
N1 C1 C2 C3 176.5(3) . . . . ?
C37 C36 C35 C40 4.8(4) . . . . ?
C37 C36 C35 C33 -173.5(3) . . . . ?
C37 C38 C39 C40 4.9(4) . . . . ?
C37 C38 C39 C65 -174.8(3) . . . . ?
C35 C40 C39 C65 176.3(3) . . . . ?
C35 C40 C39 C38 -3.4(4) . . . . ?
C35 C33 C34 C22 -67.2(3) . . . . ?
C35 C33 C34 C26 116.0(3) . . . . ?
C35 C33 C31 C32 57.5(3) . . . . ?
C35 C33 C31 C27 -118.9(3) . . . . ?
C35 C33 C46 C41 17.8(3) . . . . ?
C35 C33 C46 C45 -169.5(3) . . . . ?
C77 C76 C65 C39 -69.1(4) . . . . ?
C77 C76 C65 C66 174.1(4) . . . . ?
C77 C76 C65 C64 55.5(4) . . . . ?
C77 C76 C72 C71 -174.9(3) . . . . ?
C77 C76 C72 C73 2.9(4) . . . . ?
C77 C78 C79 C80 -179.5(3) . . . . ?
C77 C78 C83 C82 178.2(3) . . . . ?
C77 C75 C74 C73 1.1(4) . . . . ?
C34 C22 C19 C20 88.5(4) . . . . ?
C34 C22 C19 C18 -96.4(4) . . . . ?
C34 C22 C23 C24 0.0(4) . . . . ?
C34 C26 C27 C31 0.9(3) . . . . ?
C34 C26 C27 C28 -176.2(3) . . . . ?
C34 C26 C25 C24 -1.9(4) . . . . ?
C34 C33 C31 C32 177.2(2) . . . . ?
C34 C33 C31 C27 0.7(3) . . . . ?
C34 C33 C46 C41 -108.2(3) . . . . ?
C34 C33 C46 C45 64.4(3) . . . . ?
N3 C8 C9 C14 168.7(3) . . . . ?
N3 C8 C9 C10 -12.7(4) . . . . ?
N3 C1 C2 C6 178.2(4) . . . . ?
N3 C1 C2 C3 -3.3(4) . . . . ?
C40 C39 C65 C76 115.5(3) . . . . ?
C40 C39 C65 C66 -132.9(3) . . . . ?
C40 C39 C65 C64 -8.3(3) . . . . ?
C76 C65 C39 C38 -64.7(3) . . . . ?
C76 C65 C66 C71 -0.5(3) . . . . ?
C76 C65 C66 C67 177.2(3) . . . . ?
C76 C65 C64 C59 -109.7(3) . . . . ?
C76 C65 C64 C63 64.7(3) . . . . ?
C76 C72 C71 C66 0.6(3) . . . . ?
C76 C72 C71 C70 -179.2(3) . . . . ?
C76 C72 C73 C74 -1.7(4) . . . . ?
C22 C19 C20 C21 174.5(3) . . . . ?
C22 C19 C18 C17 -174.8(3) . . . . ?
C22 C23 C24 C25 -0.3(4) . . . . ?
C59 C64 C65 C39 16.1(3) . . . . ?
C59 C64 C65 C66 139.1(3) . . . . ?
C59 C64 C63 C62 2.4(4) . . . . ?
C59 C60 C61 C62 -2.0(4) . . . . ?
C65 C66 C71 C72 0.0(3) . . . . ?
C65 C66 C71 C70 179.8(3) . . . . ?
C65 C66 C67 C68 -179.2(4) . . . . ?
C65 C64 C63 C62 -172.1(3) . . . . ?
C43 C44 C45 C46 1.5(4) . . . . ?
C43 C42 C41 C46 4.5(4) . . . . ?
C53 C54 C55 C56 -0.9(4) . . . . ?
C53 C58 C57 C56 -2.4(4) . . . . ?
C26 C27 C31 C33 -1.0(3) . . . . ?
C26 C27 C31 C32 -177.8(3) . . . . ?
C26 C27 C28 C29 176.7(4) . . . . ?
C26 C25 C24 C23 1.2(4) . . . . ?
C41 C46 C33 C31 140.3(3) . . . . ?
C41 C46 C45 C44 1.4(4) . . . . ?
C72 C71 C66 C67 -177.9(3) . . . . ?
C72 C71 C70 C69 179.2(4) . . . . ?
C72 C73 C74 C75 -0.3(4) . . . . ?
C33 C31 C32 C30 -176.0(4) . . . . ?
C33 C31 C27 C28 176.4(3) . . . . ?
C33 C46 C45 C44 -171.4(3) . . . . ?
C78 C79 C80 C81 1.0(4) . . . . ?
C78 C83 C82 C81 1.5(4) . . . . ?
C87 C88 C89 C90 -0.6(4) . . . . ?
C87 C92 C91 C90 1.5(4) . . . . ?
C31 C32 C30 C29 0.5(4) . . . . ?
C31 C27 C28 C29 -0.1(4) . . . . ?
C32 C30 C29 C28 -1.0(4) . . . . ?
C79 C80 C81 C84 176.0(3) . . . . ?
C79 C80 C81 C82 -2.5(4) . . . . ?
C47 C48 C49 C50 -2.4(5) . . . . ?
C47 C52 C51 C50 -0.5(5) . . . . ?
C19 C20 C21 C16 0.1(4) . . . . ?
C19 C18 C17 C16 0.4(4) . . . . ?
C71 C66 C67 C68 -1.7(4) . . . . ?
C71 C70 C69 C68 -0.9(5) . . . . ?
C66 C67 C68 C69 0.3(4) . . . . ?
C84 C81 C82 C83 -177.3(3) . . . . ?
C64 C63 C62 C61 2.0(4) . . . . ?
C88 C89 C90 C91 0.9(4) . . . . ?
C80 C81 C82 C83 1.2(4) . . . . ?
C54 C55 C56 C57 2.1(5) . . . . ?
C60 C61 C62 C63 -2.2(4) . . . . ?
C27 C28 C29 C30 0.8(4) . . . . ?
C58 C57 C56 C55 -0.4(5) . . . . ?
C20 C21 C16 C17 0.7(4) . . . . ?
C20 C21 C16 C15 -176.4(3) . . . . ?
C67 C68 C69 C70 1.1(5) . . . . ?
C21 C16 C17 C18 -0.9(4) . . . . ?
C85 C93 C94 C95 -176.3(4) . . . . ?
C85 C93 C98 C97 177.8(4) . . . . ?
C48 C49 C50 C51 0.4(5) . . . . ?
C52 C51 C50 C49 0.9(5) . . . . ?
C94 C93 C98 C97 1.1(4) . . . . ?
C94 C95 C96 C97 0.1(5) . . . . ?
C8 C9 C14 C13 179.6(4) . . . . ?
C8 C9 C10 C11 -178.7(4) . . . . ?
C93 C98 C97 C96 -2.0(5) . . . . ?
C1 C2 C6 C7 176.5(4) . . . . ?
C1 C2 C3 C4 -177.0(4) . . . . ?
C9 C14 C13 C12 -1.4(5) . . . . ?
C9 C10 C11 C12 -0.2(5) . . . . ?
C95 C96 C97 C98 1.4(5) . . . . ?
C14 C13 C12 C11 1.2(5) . . . . ?
C10 C11 C12 C13 -0.3(5) . . . . ?
C2 C6 C7 C5 0.8(5) . . . . ?
C2 C3 C4 C5 0.2(5) . . . . ?
C6 C7 C5 C4 0.9(6) . . . . ?
C3 C4 C5 C7 -1.4(6) . . . . ?

loop_
_restr_U_rigid_atom_site_label_1
_restr_U_rigid_atom_site_label_2
_restr_U_rigid_target_weight_param
_restr_U_rigid_U_parallel
_restr_U_rigid_diff
O1 C59 8.0000 0.0236 -0.0018
O1 C43 8.0000 0.0234 -0.0051
O1 C41 8.0000 0.0210 -0.0051
O1 C42 0.0080 0.0189 -0.0010
O1 C60 0.0080 0.0224 0.0012
O1 C61 8.0000 0.0241 -0.0066
O2 C53 0.0080 0.0285 0.0018
O2 C47 8.0000 0.0218 -0.0016
O2 C54 8.0000 0.0318 -0.0025
O2 C58 8.0000 0.0251 -0.0021
O2 C48 0.0080 0.0258 -0.0021
O2 C49 8.0000 0.0317 -0.0068
N4 C35 8.0000 0.0201 -0.0015
N4 C40 0.0080 0.0198 0.0032
N4 C59 0.0080 0.0177 -0.0009
N4 C39 8.0000 0.0214 -0.0000
N4 C41 0.0080 0.0203 -0.0017
N4 C42 8.0000 0.0223 -0.0015
N4 C46 8.0000 0.0187 -0.0027
N4 C64 8.0000 0.0191 -0.0038
N4 C60 8.0000 0.0217 -0.0047
N5 C37 0.0080 0.0165 0.0016
N5 C36 8.0000 0.0204 -0.0021
N5 C53 8.0000 0.0215 -0.0061
N5 C38 8.0000 0.0234 -0.0056
N5 C47 0.0080 0.0255 -0.0017
N5 C58 0.0080 0.0246 -0.0030
N5 C48 8.0000 0.0235 -0.0061
N5 C52 8.0000 0.0290 -0.0064
N5 C57 8.0000 0.0281 -0.0033
N6 N8 8.0000 0.0256 0.0051
N6 N7 8.0000 0.0281 -0.0013
N6 C87 8.0000 0.0276 0.0035
N6 C84 0.0080 0.0292 -0.0016
N6 C86 0.0080 0.0277 0.0028
N6 C81 8.0000 0.0283 0.0019
N8 N7 8.0000 0.0310 -0.0015
N8 C87 8.0000 0.0275 -0.0013
N8 C86 0.0080 0.0238 -0.0016
N8 C85 0.0080 0.0301 0.0007
N8 C93 8.0000 0.0269 0.0000
N7 C84 0.0080 0.0248 0.0003
N7 C81 8.0000 0.0255 -0.0032
N7 C85 0.0080 0.0285 -0.0003
N7 C93 8.0000 0.0273 -0.0048
N2 N1 8.0000 0.0560 -0.0013
N2 N3 8.0000 0.0278 -0.0022
N2 C16 8.0000 0.0316 0.0015
N2 C15 0.0080 0.0506 0.0004
N2 C8 0.0080 0.0210 -0.0002
N2 C9 8.0000 0.0317 0.0028
N1 N3 8.0000 0.0501 0.0015
N1 C16 8.0000 0.0229 0.0003
N1 C15 0.0080 0.0377 0.0000
N1 C1 0.0080 0.0324 -0.0012
N1 C2 8.0000 0.0250 -0.0037
C37 C35 8.0000 0.0184 -0.0040
C37 C36 0.0080 0.0202 -0.0006
C37 C39 8.0000 0.0191 -0.0009
C37 C38 0.0080 0.0239 -0.0035
C37 C47 8.0000 0.0200 -0.0042
C37 C58 8.0000 0.0198 -0.0036
C35 C34 8.0000 0.0173 0.0048
C35 C36 0.0080 0.0210 -0.0004
C35 C40 0.0080 0.0211 -0.0010
C35 C39 8.0000 0.0201 0.0002
C35 C33 0.0080 0.0195 0.0011
C35 C31 8.0000 0.0188 0.0023
C35 C46 8.0000 0.0207 -0.0008
C77 C76 0.0080 0.0270 -0.0015
C77 C65 8.0000 0.0239 -0.0007
C77 C72 8.0000 0.0271 0.0011
C77 C78 0.0080 0.0262 -0.0003
C77 C79 8.0000 0.0269 -0.0055
C77 C74 8.0000 0.0224 0.0005
C77 C75 0.0080 0.0219 -0.0014
C77 C83 8.0000 0.0266 -0.0046
C34 C22 0.0080 0.0247 -0.0024
C34 C26 0.0080 0.0207 -0.0005
C34 C33 0.0080 0.0185 -0.0019
C34 C31 8.0000 0.0237 -0.0021
C34 C19 8.0000 0.0235 0.0007
C34 C46 8.0000 0.0206 -0.0003
C34 C27 8.0000 0.0229 0.0025
C34 C23 8.0000 0.0218 -0.0041
C34 C25 8.0000 0.0175 -0.0012
C36 C40 8.0000 0.0199 0.0003
C36 C38 8.0000 0.0207 -0.0027
C36 C33 8.0000 0.0209 0.0011
N3 C8 0.0080 0.0534 -0.0011
N3 C1 0.0080 0.0791 -0.0102
N3 C9 8.0000 0.0810 -0.0049
N3 C2 8.0000 0.0857 -0.0145
C40 C59 8.0000 0.0196 -0.0005
C40 C65 8.0000 0.0199 0.0041
C40 C39 0.0080 0.0209 -0.0006
C40 C38 8.0000 0.0192 -0.0011
C40 C41 8.0000 0.0204 -0.0035
C40 C33 8.0000 0.0203 0.0033
C76 C65 0.0080 0.0234 0.0009
C76 C39 8.0000 0.0182 -0.0007
C76 C72 0.0080 0.0213 -0.0001
C76 C78 8.0000 0.0249 0.0009
C76 C71 8.0000 0.0273 -0.0019
C76 C66 8.0000 0.0275 0.0013
C76 C64 8.0000 0.0227 0.0000
C76 C75 8.0000 0.0248 0.0023
C76 C73 8.0000 0.0190 0.0010
C22 C26 8.0000 0.0260 0.0029
C22 C33 8.0000 0.0215 0.0032
C22 C24 8.0000 0.0221 0.0014
C22 C19 0.0080 0.0257 0.0011
C22 C23 0.0080 0.0226 -0.0029
C22 C20 8.0000 0.0247 -0.0027
C22 C18 8.0000 0.0278 -0.0005
C59 C65 8.0000 0.0240 -0.0003
C59 C41 8.0000 0.0205 -0.0016
C59 C64 0.0080 0.0232 -0.0018
C59 C60 0.0080 0.0234 -0.0007
C59 C61 8.0000 0.0193 0.0018
C59 C63 8.0000 0.0203 -0.0015
C65 C39 0.0080 0.0180 -0.0026
C65 C38 8.0000 0.0227 -0.0071
C65 C72 8.0000 0.0212 -0.0000
C65 C71 8.0000 0.0223 -0.0009
C65 C66 0.0080 0.0238 0.0004
C65 C64 0.0080 0.0245 -0.0012
C65 C67 8.0000 0.0255 -0.0009
C65 C63 8.0000 0.0235 -0.0052
C39 C38 0.0080 0.0220 -0.0026
C39 C66 8.0000 0.0211 -0.0015
C39 C64 8.0000 0.0208 -0.0019
C43 C41 8.0000 0.0214 -0.0023
C43 C45 8.0000 0.0250 0.0025
C43 C44 0.0080 0.0268 0.0022
C43 C42 0.0080 0.0232 -0.0026
C53 C54 0.0080 0.0274 0.0007
C53 C58 0.0080 0.0222 0.0009
C53 C48 8.0000 0.0302 -0.0018
C53 C57 8.0000 0.0255 -0.0023
C53 C55 8.0000 0.0303 -0.0015
C26 C33 8.0000 0.0199 0.0012
C26 C31 8.0000 0.0257 -0.0018
C26 C24 8.0000 0.0268 -0.0010
C26 C27 0.0080 0.0286 -0.0023
C26 C28 8.0000 0.0269 -0.0010
C26 C25 0.0080 0.0231 -0.0009
C41 C33 8.0000 0.0223 0.0023
C41 C45 8.0000 0.0211 0.0004
C41 C42 0.0080 0.0218 0.0034
C41 C46 0.0080 0.0217 0.0011
C72 C71 0.0080 0.0323 -0.0011
C72 C66 8.0000 0.0273 0.0013
C72 C74 8.0000 0.0305 -0.0006
C72 C73 0.0080 0.0238 0.0017
C72 C70 8.0000 0.0314 -0.0035
C33 C45 8.0000 0.0232 -0.0039
C33 C31 0.0080 0.0200 0.0012
C33 C32 8.0000 0.0220 -0.0029
C33 C46 0.0080 0.0223 -0.0007
C33 C27 8.0000 0.0190 0.0019
C78 C79 0.0080 0.0261 -0.0011
C78 C80 8.0000 0.0256 0.0024
C78 C75 8.0000 0.0260 -0.0038
C78 C83 0.0080 0.0243 -0.0020
C78 C82 8.0000 0.0255 -0.0018
C45 C44 0.0080 0.0255 -0.0005
C45 C46 0.0080 0.0214 0.0021
C44 C42 8.0000 0.0215 -0.0026
C44 C46 8.0000 0.0208 -0.0011
C87 C88 0.0080 0.0275 0.0019
C87 C86 0.0080 0.0281 -0.0023
C87 C89 8.0000 0.0293 -0.0012
C87 C91 8.0000 0.0279 -0.0047
C87 C92 0.0080 0.0266 -0.0028
C31 C32 0.0080 0.0254 0.0011
C31 C46 8.0000 0.0203 -0.0034
C31 C27 0.0080 0.0237 -0.0019
C31 C28 8.0000 0.0192 -0.0003
C31 C30 8.0000 0.0228 -0.0014
C32 C27 8.0000 0.0285 -0.0049
C32 C30 0.0080 0.0251 -0.0038
C32 C29 8.0000 0.0244 0.0000
C79 C80 0.0080 0.0280 0.0016
C79 C81 8.0000 0.0259 -0.0016
C79 C83 8.0000 0.0229 -0.0000
C47 C58 8.0000 0.0299 -0.0018
C47 C48 0.0080 0.0216 -0.0024
C47 C52 0.0080 0.0283 -0.0016
C47 C49 8.0000 0.0232 -0.0024
C47 C51 8.0000 0.0293 -0.0012
C24 C23 0.0080 0.0287 0.0001
C24 C25 0.0080 0.0344 0.0009
C19 C23 8.0000 0.0251 -0.0032
C19 C20 0.0080 0.0258 0.0020
C19 C21 8.0000 0.0263 0.0004
C19 C18 0.0080 0.0258 -0.0031
C19 C17 8.0000 0.0242 -0.0004
C71 C66 0.0080 0.0241 0.0009
C71 C67 8.0000 0.0297 -0.0003
C71 C73 8.0000 0.0325 -0.0013
C71 C70 0.0080 0.0255 -0.0001
C71 C69 8.0000 0.0303 0.0010
C42 C46 8.0000 0.0204 -0.0038
C42 C60 8.0000 0.0222 0.0009
C66 C64 8.0000 0.0248 -0.0031
C66 C67 0.0080 0.0276 -0.0010
C66 C70 8.0000 0.0234 -0.0030
C66 C68 8.0000 0.0270 -0.0031
C84 C80 8.0000 0.0264 -0.0036
C84 C86 8.0000 0.0298 0.0018
C84 C81 0.0080 0.0275 0.0008
C84 C85 8.0000 0.0260 -0.0016
C84 C82 8.0000 0.0313 -0.0015
C64 C60 8.0000 0.0241 0.0040
C64 C63 0.0080 0.0211 -0.0012
C64 C62 8.0000 0.0207 0.0030
C88 C90 8.0000 0.0312 -0.0013
C88 C86 8.0000 0.0291 0.0032
C88 C89 0.0080 0.0327 -0.0003
C88 C92 8.0000 0.0259 -0.0029
C80 C81 0.0080 0.0265 -0.0007
C80 C82 8.0000 0.0237 -0.0012
C54 C58 8.0000 0.0221 0.0010
C54 C55 0.0080 0.0356 -0.0030
C54 C56 8.0000 0.0316 -0.0042
C60 C61 0.0080 0.0223 0.0018
C60 C62 8.0000 0.0222 -0.0006
C27 C28 0.0080 0.0199 -0.0014
C27 C25 8.0000 0.0313 0.0017
C27 C29 8.0000 0.0258 -0.0005
C58 C57 0.0080 0.0302 0.0013
C58 C56 8.0000 0.0295 0.0017
C23 C25 8.0000 0.0284 0.0003
C74 C75 0.0080 0.0325 -0.0016
C74 C73 0.0080 0.0410 -0.0007
C75 C73 8.0000 0.0356 -0.0019
C20 C21 0.0080 0.0251 0.0020
C20 C16 8.0000 0.0240 0.0019
C20 C18 8.0000 0.0259 -0.0046
C28 C30 8.0000 0.0322 0.0044
C28 C29 0.0080 0.0370 -0.0019
C90 C89 0.0080 0.0325 0.0041
C90 C91 0.0080 0.0350 -0.0033
C90 C92 8.0000 0.0311 -0.0010
C61 C63 8.0000 0.0274 -0.0020
C61 C62 0.0080 0.0295 0.0001
C67 C69 8.0000 0.0270 -0.0004
C67 C68 0.0080 0.0269 -0.0035
C21 C16 0.0080 0.0282 -0.0010
C21 C17 8.0000 0.0317 -0.0038
C21 C15 8.0000 0.0246 0.0002
C86 C85 8.0000 0.0277 -0.0011
C86 C92 8.0000 0.0294 -0.0017
C30 C29 0.0080 0.0346 -0.0025
C81 C83 8.0000 0.0274 0.0001
C81 C82 0.0080 0.0280 -0.0012
C63 C62 0.0080 0.0276 0.0029
C89 C91 8.0000 0.0296 -0.0042
C85 C94 8.0000 0.0307 -0.0051
C85 C93 0.0080 0.0270 0.0002
C85 C98 8.0000 0.0290 -0.0023
C16 C18 8.0000 0.0303 0.0009
C16 C17 0.0080 0.0386 -0.0041
C16 C15 0.0080 0.0248 -0.0011
C48 C52 8.0000 0.0235 -0.0002
C48 C49 0.0080 0.0305 0.0001
C48 C50 8.0000 0.0320 -0.0015
C83 C82 0.0080 0.0304 -0.0010
C18 C17 0.0080 0.0302 -0.0022
C17 C15 8.0000 0.0378 0.0025
C91 C92 0.0080 0.0337 0.0029
C15 C8 8.0000 0.0380 0.0001
C15 C1 8.0000 0.0237 0.0018
C52 C51 0.0080 0.0313 -0.0016
C52 C50 8.0000 0.0259 -0.0008
C94 C93 0.0080 0.0376 0.0051
C94 C95 0.0080 0.0274 0.0000
C94 C98 8.0000 0.0395 0.0007
C94 C96 8.0000 0.0284 -0.0028
C57 C55 8.0000 0.0258 -0.0024
C57 C56 0.0080 0.0278 -0.0009
C8 C1 8.0000 0.0745 -0.0046
C8 C9 0.0080 0.0624 0.0018
C8 C14 8.0000 0.0769 -0.0108
C8 C10 8.0000 0.0413 -0.0030
C49 C51 8.0000 0.0287 -0.0015
C49 C50 0.0080 0.0344 -0.0006
C93 C95 8.0000 0.0313 0.0005
C93 C98 0.0080 0.0324 -0.0046
C93 C97 8.0000 0.0286 -0.0040
C70 C69 0.0080 0.0439 -0.0004
C70 C68 8.0000 0.0407 0.0034
C1 C2 0.0080 0.0477 -0.0033
C1 C6 8.0000 0.0793 -0.0056
C1 C3 8.0000 0.0246 -0.0027
C9 C14 0.0080 0.0739 -0.0014
C9 C10 0.0080 0.0233 -0.0048
C9 C13 8.0000 0.0867 -0.0074
C9 C11 8.0000 0.0329 -0.0016
C95 C96 0.0080 0.0417 -0.0016
C95 C97 8.0000 0.0459 -0.0019
C51 C50 0.0080 0.0302 0.0036
C55 C56 0.0080 0.0331 -0.0002
C69 C68 0.0080 0.0398 0.0019
C98 C96 8.0000 0.0354 -0.0008
C98 C97 0.0080 0.0322 -0.0037
C96 C97 0.0080 0.0497 -0.0017
C14 C10 8.0000 0.0461 -0.0035
C14 C13 0.0080 0.0624 -0.0012
C14 C12 8.0000 0.0313 0.0014
C10 C11 0.0080 0.0812 0.0012
C10 C12 8.0000 0.1036 -0.0020
C2 C6 0.0080 0.1172 -0.0032
C2 C3 0.0080 0.0479 0.0001
C2 C7 8.0000 0.0927 0.0017
C2 C4 8.0000 0.0283 -0.0031
C6 C3 8.0000 0.1090 0.0042
C6 C7 0.0080 0.0413 -0.0003
C6 C5 8.0000 0.0337 -0.0001
C13 C11 8.0000 0.0605 0.0014
C13 C12 0.0080 0.0339 0.0001
C11 C12 0.0080 0.1066 -0.0013
C3 C5 8.0000 0.1164 0.0046
C3 C4 0.0080 0.0616 -0.0013
C7 C5 0.0080 0.0889 0.0027
C7 C4 8.0000 0.1356 0.0067
C5 C4 0.0080 0.1652 0.0023

loop_
_restr_U_similar_atom_site_label_1
_restr_U_similar_atom_site_label_2
_restr_U_similar_weight_param
O1 C42 0.0080
O1 C60 0.0080
O2 C53 0.0080
O2 C48 0.0080
N4 C40 0.0080
N4 C59 0.0080
N4 C41 0.0080
N5 C37 0.0080
N5 C47 0.0080
N5 C58 0.0080
N6 C84 0.0080
N6 C86 0.0080
N8 C86 0.0080
N8 C85 0.0080
N7 C84 0.0080
N7 C85 0.0080
N2 C15 0.0080
N2 C8 0.0080
N1 C15 0.0080
N1 C1 0.0080
C37 C36 0.0080
C37 C38 0.0080
C35 C36 0.0080
C35 C40 0.0080
C35 C33 0.0080
C77 C76 0.0080
C77 C78 0.0080
C77 C75 0.0080
C34 C22 0.0080
C34 C26 0.0080
C34 C33 0.0080
C36 H36 8.0000
N3 C8 0.0080
N3 C1 0.0080
C40 C39 0.0080
C76 C65 0.0080
C76 C72 0.0080
C22 C19 0.0080
C22 C23 0.0080
C59 C64 0.0080
C59 C60 0.0080
C65 C39 0.0080
C65 C66 0.0080
C65 C64 0.0080
C39 C38 0.0080
C43 H43 8.0000
C43 C44 0.0080
C43 C42 0.0080
C53 C54 0.0080
C53 C58 0.0080
C38 H38 8.0000
C26 C27 0.0080
C26 C25 0.0080
C41 C42 0.0080
C41 C46 0.0080
C72 C71 0.0080
C72 C73 0.0080
C33 C31 0.0080
C33 C46 0.0080
C78 C79 0.0080
C78 C83 0.0080
C45 H45 8.0000
C45 C44 0.0080
C45 C46 0.0080
C44 H44 8.0000
C87 C88 0.0080
C87 C86 0.0080
C87 C92 0.0080
C31 C32 0.0080
C31 C27 0.0080
C32 H32 8.0000
C32 C30 0.0080
C79 H79 8.0000
C79 C80 0.0080
C47 C48 0.0080
C47 C52 0.0080
C24 H24 8.0000
C24 C23 0.0080
C24 C25 0.0080
C19 C20 0.0080
C19 C18 0.0080
C71 C66 0.0080
C71 C70 0.0080
C66 C67 0.0080
C84 C81 0.0080
C64 C63 0.0080
C88 H88 8.0000
C88 C89 0.0080
C80 H80 8.0000
C80 C81 0.0080
C54 H54 8.0000
C54 C55 0.0080
C60 C61 0.0080
C27 C28 0.0080
C58 C57 0.0080
C23 H23 8.0000
C74 H74 8.0000
C74 C75 0.0080
C74 C73 0.0080
C75 H75 8.0000
C20 H20 8.0000
C20 C21 0.0080
C28 H28 8.0000
C28 C29 0.0080
C90 H90 8.0000
C90 C89 0.0080
C90 C91 0.0080
C61 H61 8.0000
C61 C62 0.0080
C67 H67 8.0000
C67 C68 0.0080
C21 H21 8.0000
C21 C16 0.0080
C30 H30 8.0000
C30 C29 0.0080
C81 C82 0.0080
C25 H25 8.0000
C63 H63 8.0000
C63 C62 0.0080
C89 H89 8.0000
C85 C93 0.0080
C16 C17 0.0080
C16 C15 0.0080
C48 C49 0.0080
C83 H83 8.0000
C83 C82 0.0080
C18 H18 8.0000
C18 C17 0.0080
C62 H62 8.0000
C82 H82 8.0000
C73 H73 8.0000
C17 H17 8.0000
C29 H29 8.0000
C91 H91 8.0000
C91 C92 0.0080
C52 H52 8.0000
C52 C51 0.0080
C94 H94 8.0000
C94 C93 0.0080
C94 C95 0.0080
C57 H57 8.0000
C57 C56 0.0080
C8 C9 0.0080
C92 H92 8.0000
C49 H49 8.0000
C49 C50 0.0080
C93 C98 0.0080
C70 H70 8.0000
C70 C69 0.0080
C1 C2 0.0080
C9 C14 0.0080
C9 C10 0.0080
C95 H95 8.0000
C95 C96 0.0080
C51 H51 8.0000
C51 C50 0.0080
C55 H55 8.0000
C55 C56 0.0080
C69 H69 8.0000
C69 C68 0.0080
C98 H98 8.0000
C98 C97 0.0080
C68 H68 8.0000
C50 H50 8.0000
C96 H96 8.0000
C96 C97 0.0080
C56 H56 8.0000
C14 H14 8.0000
C14 C13 0.0080
C10 H10 8.0000
C10 C11 0.0080
C2 C6 0.0080
C2 C3 0.0080
C97 H97 8.0000
C6 H6 8.0000
C6 C7 0.0080
C13 H13 8.0000
C13 C12 0.0080
C11 H11 8.0000
C11 C12 0.0080
C12 H12 8.0000
C3 H3 8.0000
C3 C4 0.0080
C7 H7 8.0000
C7 C5 0.0080
C5 H5 8.0000
C5 C4 0.0080
C4 H4 8.0000

loop_
_smtbx_masks_void_nr
_smtbx_masks_void_average_x
_smtbx_masks_void_average_y
_smtbx_masks_void_average_z
_smtbx_masks_void_volume
_smtbx_masks_void_count_electrons
_smtbx_masks_void_content
1 0.000 0.000 0.000 336.2 99.4 '2 DCM,1 methanol'
2 -0.138 0.374 0.370 143.8 41.0 '1 DCM'
3 0.138 0.626 0.630 143.8 41.0 '1 DCM'
